data_2004085
loop_
_publ_author_name
'Ramnathan, A.'
'Sivakumar, K.'
'Subramanian, K.'
'Janarthanan, N.'
'Ramadas, K.'
'Fun, H.-K.'

_publ_section_title
;
 Symmetrically Substituted Thiourea Derivatives
;
_journal_issue 11
_journal_name_full 'Acta Crystallographica Section C'
_journal_page_first 2446
_journal_page_last 2450
_journal_paper_doi 10.1107/S010827019500607X
_journal_volume 51
_journal_year 1995
_chemical_formula_sum 'C5 H12 N2 S'
_chemical_formula_weight 132.23
_chemical_name_systematic
;
1,3-diethyl thiourea
;
_space_group_IT_number 14
_symmetry_cell_setting monoclinic
_symmetry_space_group_name_Hall '-P 2ybc'
_symmetry_space_group_name_H-M 'P 1 21/c 1'
_audit_creation_method SHELXL
_cell_angle_alpha 90.00
_cell_angle_beta 90.58(1)
_cell_angle_gamma 90.00
_cell_formula_units_Z 4
_cell_length_a 9.005(1)
_cell_length_b 9.416(1)
_cell_length_c 9.269(1)
_cell_measurement_reflns_used 25
_cell_measurement_temperature 293(2)
_cell_measurement_theta_max 24
_cell_measurement_theta_min 9
_cell_volume 785.89(15)
_computing_cell_refinement XSCANS
_computing_data_collection 'XSCANS (Siemens, 1994)'
_computing_data_reduction XSCANS
_computing_molecular_graphics 'SHELXTL/PC (Sheldrick, 1990b)'
_computing_publication_material SHELXL93
_computing_structure_refinement 'SHELXL93 (Sheldrick, 1993)'
_computing_structure_solution 'SHELXS86 (Sheldrick, 1990a)'
_diffrn_ambient_temperature 293(2)
_diffrn_measurement_device 'Siemens P4'
_diffrn_measurement_method \q/2\q
_diffrn_radiation_monochromator graphite
_diffrn_radiation_source 'fine-focus sealed tube'
_diffrn_radiation_type MoK\a
_diffrn_radiation_wavelength 0.71073
_diffrn_reflns_av_R_equivalents 0.0550
_diffrn_reflns_av_sigmaI/netI 0.0531
_diffrn_reflns_limit_h_max 10
_diffrn_reflns_limit_h_min -1
_diffrn_reflns_limit_k_max 12
_diffrn_reflns_limit_k_min -1
_diffrn_reflns_limit_l_max 12
_diffrn_reflns_limit_l_min -12
_diffrn_reflns_number 2313
_diffrn_reflns_theta_max 27.49
_diffrn_reflns_theta_min 2.26
_diffrn_standards_decay_% <3
_diffrn_standards_interval_count 100
_diffrn_standards_number 3
_exptl_absorpt_coefficient_mu 0.324
_exptl_absorpt_correction_type none
_exptl_crystal_colour colourless
_exptl_crystal_density_diffrn 1.118
_exptl_crystal_description 'Thick plates'
_exptl_crystal_F_000 288
_exptl_crystal_size_max 0.56
_exptl_crystal_size_mid 0.48
_exptl_crystal_size_min 0.30
_refine_diff_density_max 0.458
_refine_diff_density_min -0.331
_refine_ls_extinction_method none
_refine_ls_goodness_of_fit_all 1.021
_refine_ls_goodness_of_fit_obs 1.199
_refine_ls_hydrogen_treatment refU
_refine_ls_matrix_type full
_refine_ls_number_parameters 81
_refine_ls_number_reflns 1746
_refine_ls_number_restraints 0
_refine_ls_restrained_S_all 1.021
_refine_ls_restrained_S_obs 1.199
_refine_ls_R_factor_all 0.1003
_refine_ls_R_factor_obs 0.0723
_refine_ls_shift/esd_max 0.000
_refine_ls_shift/esd_mean 0.000
_refine_ls_structure_factor_coef Fsqd
_refine_ls_weighting_scheme
;
calc w = 1/[\s^2^(F~o~^2^) + (0.1529P)^2^]
where P = (F~o~^2^ + 2F~c~^2^)/3
;
_refine_ls_wR_factor_all 0.2364
_refine_ls_wR_factor_obs 0.2153
_reflns_number_observed 1065
_reflns_number_total 1746
_reflns_observed_criterion >2sigma(I)
_cod_data_source_file as1179.cif
_cod_data_source_block DETU
_cod_depositor_comments
;
The following automatic conversions were performed:
'_symmetry_cell_setting' value 'Monoclinic' changed to 'monoclinic'
according to '/home/saulius/struct/CIF-dictionaries/cif_core.dic'
dictionary named 'cif_core.dic' version 2.4.1 from 2010-06-29.

Automatic conversion script
Id: cif_fix_enum 1527 2010-12-29 10:47:43Z saulius 

The following automatic conversions were performed:

'_symmetry_cell_setting' value 'Monoclinic' changed to 'monoclinic'
according to /home/saulius/struct/CIF-dictionaries/cif_core.dic
dictionary named 'cif_core.dic' version 2.4.1 from
2010-06-29.

'_exptl_absorpt_correction_type' value 'None' changed to
'none' according to
/home/saulius/struct/CIF-dictionaries/cif_core.dic dictionary named
'cif_core.dic' version 2.4.1 from 2010-06-29.

'_geom_bond_publ_flag'
value 'Yes' changed to 'yes' according to
/home/saulius/struct/CIF-dictionaries/cif_core.dic dictionary named
'cif_core.dic' version 2.4.1 from 2010-06-29 (7
times).

'_geom_angle_publ_flag' value 'Yes' changed to 'yes'
according to /home/saulius/struct/CIF-dictionaries/cif_core.dic
dictionary named 'cif_core.dic' version 2.4.1 from 2010-06-29 (7
times).

Automatic conversion script
Id: cif_fix_values 1715 2011-07-08 13:25:40Z adriana 
;
_cod_original_sg_symbol_H-M 'P 21/c'
_cod_database_code 2004085

loop_
_symmetry_equiv_pos_as_xyz
'x, y, z'
'-x, y+1/2, -z+1/2'
'-x, -y, -z'
'x, -y-1/2, z-1/2'

loop_
_atom_site_aniso_label
_atom_site_aniso_U_11
_atom_site_aniso_U_22
_atom_site_aniso_U_33
_atom_site_aniso_U_12
_atom_site_aniso_U_13
_atom_site_aniso_U_23
S 0.0728(6) 0.0797(7) 0.0788(6) -0.0048(4) -0.0135(4) -0.0072(4)
N1 0.072(2) 0.077(2) 0.093(2) 0.0148(14) -0.020(2) -0.0206(15)
N2 0.071(2) 0.084(2) 0.086(2) 0.0053(15) -0.0066(14) -0.012(2)
C1 0.069(2) 0.0544(15) 0.070(2) -0.0012(14) -0.0070(14) 0.0076(13)
C2 0.097(3) 0.109(3) 0.125(3) 0.028(3) -0.048(3) -0.047(3)
C3 0.311(11) 0.194(8) 0.234(8) 0.128(8) -0.196(8) -0.120(7)
C4 0.078(2) 0.096(3) 0.135(3) 0.002(2) -0.004(2) -0.014(3)
C5 0.135(4) 0.118(4) 0.178(5) 0.019(3) -0.063(4) 0.008(4)

loop_
_atom_site_label
_atom_site_occupancy
_atom_site_fract_x
_atom_site_fract_y
_atom_site_fract_z
_atom_site_U_iso_or_equiv
_atom_site_thermal_displace_type
_atom_site_calc_flag
_atom_site_refinement_flags
_atom_site_type_symbol
S 1 -0.24092(9) 0.03845(10) -0.01078(9) 0.0772(4) Uani d . S
N1 1 -0.0491(3) 0.1283(3) 0.1842(3) 0.0810(9) Uani d . N
N2 1 -0.2820(3) 0.2089(3) 0.2138(3) 0.0805(8) Uani d . N
C1 1 -0.1874(3) 0.1323(3) 0.1384(3) 0.0645(8) Uani d . C
C2 1 0.0145(5) 0.1993(5) 0.3083(6) 0.111(2) Uani d . C
C3 1 0.1367(10) 0.1369(10) 0.3695(10) 0.247(6) Uani d . C
C4 1 -0.4385(4) 0.2207(5) 0.1849(5) 0.1027(13) Uani d . C
C5 1 -0.4759(5) 0.3534(5) 0.1260(6) 0.144(2) Uani d . C
H1N 1 0.0042(5) 0.0863(5) 0.1455(6) 0.065(10) Uiso d R H
H2N 1 -0.2572(5) 0.2553(5) 0.2851(6) 0.081(11) Uiso d R H
H2A 1 -0.0068(5) 0.2970(5) 0.3093(6) 0.125(15) Uiso d R H
H2B 1 -0.0498(5) 0.1595(5) 0.3977(6) 0.101(13) Uiso d R H
H3A 1 0.1868(5) 0.1785(5) 0.4691(6) 0.177(20) Uiso d R H
H3B 1 0.1610(5) 0.1918(5) 0.2914(6) 0.063(10) Uiso d R H
H3C 1 0.1572(5) 0.0368(5) 0.3601(6) 0.080 Uiso d R H
H4A 1 -0.4823(5) 0.1432(5) 0.1396(6) 0.134(17) Uiso d R H
H4B 1 -0.5198(5) 0.2420(5) 0.2691(6) 0.176(22) Uiso d R H
H5A 1 -0.5811(5) 0.3698(5) 0.1221(6) 0.080 Uiso d R H
H5B 1 -0.4314(5) 0.4185(5) 0.1787(6) 0.175 Uiso d R H
H5C 1 -0.4348(5) 0.3537(5) 0.0308(6) 0.080 Uiso d R H

loop_
_atom_type_symbol
_atom_type_description
_atom_type_scat_dispersion_real
_atom_type_scat_dispersion_imag
_atom_type_scat_source
C C 0.0033 0.0016 'International Tables Vol C Tables 4.2.6.8 and 6.1.1.4'
H H 0.0000 0.0000 'International Tables Vol C Tables 4.2.6.8 and 6.1.1.4'
N N 0.0061 0.0033 'International Tables Vol C Tables 4.2.6.8 and 6.1.1.4'
S S 0.1246 0.1234 'International Tables Vol C Tables 4.2.6.8 and 6.1.1.4'

loop_
_geom_angle_atom_site_label_1
_geom_angle_atom_site_label_2
_geom_angle_atom_site_label_3
_geom_angle
_geom_angle_publ_flag
C1 N1 C2 127.8(3) yes
C1 N2 C4 125.5(3) yes
N1 C1 N2 117.3(3) yes
N1 C1 S 120.4(2) yes
N2 C1 S 122.2(2) yes
C3 C2 N1 116.3(4) yes
C5 C4 N2 111.9(4) yes

loop_
_geom_bond_atom_site_label_1
_geom_bond_atom_site_label_2
_geom_bond_distance
_geom_bond_publ_flag
S C1 1.707(3) yes
N1 C1 1.312(4) yes
N1 C2 1.444(5) yes
N2 C1 1.321(4) yes
N2 C4 1.437(5) yes
C2 C3 1.366(6) yes
C4 C5 1.403(6) yes

loop_
_cod_related_entry_id
_cod_related_entry_database
_cod_related_entry_code
1 ChemSpider 2016737
